data_7249991
loop_
_publ_author_name
'Rath, Sibani'
'Lamba, Pinki'
'Sravan Kumar Reddy, P.'
'Krishna, Anugam V.'
'Ramachary, Dhevalapally B.'

_publ_section_title
;
 Sustainable construction of value-added naphthoquinones for
 pharmaceuticals
;
_journal_issue 13
_journal_name_full 'Green Chemistry'
_journal_page_first 3465
_journal_page_last 3476
_journal_paper_doi 10.1039/D4GC06053A
_journal_volume 27
_journal_year 2025
_chemical_formula_moiety 'C17 H12 O2'
_chemical_formula_sum 'C17 H12 O2'
_chemical_formula_weight 248.27
_space_group_crystal_system monoclinic
_space_group_IT_number 14
_space_group_name_Hall '-P 2yn'
_space_group_name_H-M_alt 'P 1 21/n 1'
_atom_sites_solution_hydrogens geom
_atom_sites_solution_primary dual
_audit_creation_date 2023-09-22
_audit_creation_method
;
Olex2 1.3-ac4
(compiled 2018.12.18 svn.r3554 for Rigaku Oxford Diffraction, GUI svn.r1)
;
_audit_update_record
;
2024-11-04 deposited with the CCDC.	2025-02-11 downloaded from the CCDC.
;
_cell_angle_alpha 90
_cell_angle_beta 94.593(2)
_cell_angle_gamma 90
_cell_formula_units_Z 4
_cell_length_a 5.42680(10)
_cell_length_b 10.2243(2)
_cell_length_c 22.7209(5)
_cell_measurement_reflns_used 8443
_cell_measurement_temperature 298.7
_cell_measurement_theta_max 26.4340
_cell_measurement_theta_min 2.1760
_cell_volume 1256.63(4)
_computing_cell_refinement 'CrysAlisPro 1.171.40.35a (Rigaku OD, 2018)'
_computing_data_collection 'CrysAlisPro 1.171.40.35a (Rigaku OD, 2018)'
_computing_data_reduction 'CrysAlisPro 1.171.40.35a (Rigaku OD, 2018)'
_computing_molecular_graphics 'Olex2 (Dolomanov et al., 2009)'
_computing_publication_material 'Olex2 (Dolomanov et al., 2009)'
_computing_structure_refinement 'ShelXL (Sheldrick, 2015)'
_computing_structure_solution 'ShelXT (Sheldrick, 2015)'
_diffrn_ambient_environment air
_diffrn_ambient_temperature 298.7
_diffrn_detector 'CCD plate'
_diffrn_detector_area_resol_mean 10.0000
_diffrn_detector_type HyPix3000
_diffrn_measured_fraction_theta_full 0.999
_diffrn_measured_fraction_theta_max 0.969
_diffrn_measurement_details
;
List of Runs (angles in degrees, time in seconds):

  # Type    Start    End  Width  t~exp~   \w     \q     \k     \f   Frames
#--------------------------------------------------------------------------
  1  \w    -18.00  22.00   0.50    7.00    --  -14.97 -94.00 -60.00   80
  2  \w      9.00  70.00   0.50    7.00    --   16.22-124.00 -17.00  122
  3  \w     14.00  71.00   0.50    7.00    --   16.22-125.00   0.00  114
  4  \w      7.00  33.00   0.50    7.00    --   16.22 -15.00 -90.00   52
  5  \w     -6.00  85.00   0.50    7.00    --   16.22  45.00 -90.00  182
  6  \w    -37.00  18.00   0.50    7.00    --  -14.97 -94.00-180.00  110
  7  \w    -43.00 -18.00   0.50    7.00    --   16.22 -15.00 -90.00   50
  8  \w    -85.00  10.00   0.50    7.00    --  -14.97 -45.00 -60.00  190
  9  \w    -85.00  10.00   0.50    7.00    --  -14.97 -45.00-150.00  190
 10  \w    -83.00 -23.00   0.50    7.00    --  -14.97 148.00-133.00  120
 11  \w    -63.00 -34.00   0.50    7.00    --  -14.97 125.00  30.00   58
 12  \w    -69.00  -9.00   0.50    7.00    --  -14.97 124.00  62.00  120
 13  \w    -41.00  59.00   0.50    7.00    --  -14.97  30.00 120.00  200
 14  \w    -57.00  40.00   0.50    7.00    --   16.22 -30.00 120.00  194
 15  \w     23.00  85.00   0.50    7.00    --   16.22-148.00 178.00  124
;
_diffrn_measurement_device 'four-circle diffractometer'
_diffrn_measurement_device_type 'XtaLAB Synergy, Single source at offset/far, HyPix3000'
_diffrn_measurement_method '\w scans'
_diffrn_orient_matrix_type 'CrysAlisPro convention (1999,Acta A55,543-557)'
_diffrn_orient_matrix_UB_11 -0.0089740000
_diffrn_orient_matrix_UB_12 0.0633510000
_diffrn_orient_matrix_UB_13 0.0123659000
_diffrn_orient_matrix_UB_21 -0.0206831000
_diffrn_orient_matrix_UB_22 0.0268842000
_diffrn_orient_matrix_UB_23 -0.0287574000
_diffrn_orient_matrix_UB_31 -0.1291380000
_diffrn_orient_matrix_UB_32 -0.0087323000
_diffrn_orient_matrix_UB_33 0.0012089000
_diffrn_radiation_monochromator mirror
_diffrn_radiation_probe x-ray
_diffrn_radiation_type MoK\a
_diffrn_radiation_wavelength 0.71073
_diffrn_reflns_av_R_equivalents 0.0252
_diffrn_reflns_av_unetI/netI 0.0193
_diffrn_reflns_Laue_measured_fraction_full 0.999
_diffrn_reflns_Laue_measured_fraction_max 0.969
_diffrn_reflns_limit_h_max 6
_diffrn_reflns_limit_h_min -6
_diffrn_reflns_limit_k_max 12
_diffrn_reflns_limit_k_min -12
_diffrn_reflns_limit_l_max 28
_diffrn_reflns_limit_l_min -28
_diffrn_reflns_number 15230
_diffrn_reflns_point_group_measured_fraction_full 0.999
_diffrn_reflns_point_group_measured_fraction_max 0.969
_diffrn_reflns_theta_full 25.242
_diffrn_reflns_theta_max 26.881
_diffrn_reflns_theta_min 2.185
_diffrn_source 'micro-focus sealed X-ray tube'
_diffrn_source_type 'PhotonJet (Mo) X-ray Source'
_exptl_absorpt_coefficient_mu 0.085
_exptl_absorpt_correction_T_max 1.00000
_exptl_absorpt_correction_T_min 0.48608
_exptl_absorpt_correction_type multi-scan
_exptl_absorpt_process_details
;
CrysAlisPro 1.171.40.35a (Rigaku Oxford Diffraction, 2018)
Empirical absorption correction using spherical harmonics,
 implemented in SCALE3 ABSPACK scaling algorithm.
;
_exptl_crystal_colour 'metallic yellowish yellow'
_exptl_crystal_colour_lustre metallic
_exptl_crystal_colour_modifier yellowish
_exptl_crystal_colour_primary yellow
_exptl_crystal_density_diffrn 1.312
_exptl_crystal_description 'rect. Prism'
_exptl_crystal_F_000 520
_exptl_crystal_size_max 0.217
_exptl_crystal_size_mid 0.201
_exptl_crystal_size_min 0.111
_refine_diff_density_max 0.152
_refine_diff_density_min -0.245
_refine_diff_density_rms 0.057
_refine_ls_extinction_method none
_refine_ls_goodness_of_fit_ref 1.068
_refine_ls_hydrogen_treatment constr
_refine_ls_matrix_type full
_refine_ls_number_parameters 172
_refine_ls_number_reflns 2616
_refine_ls_number_restraints 0
_refine_ls_restrained_S_all 1.068
_refine_ls_R_factor_all 0.0563
_refine_ls_R_factor_gt 0.0447
_refine_ls_shift/su_max 0.001
_refine_ls_shift/su_mean 0.000
_refine_ls_structure_factor_coef Fsqd
_refine_ls_weighting_details 'w=1/[\s^2^(Fo^2^)+(0.0668P)^2^+0.1333P] where P=(Fo^2^+2Fc^2^)/3'
_refine_ls_weighting_scheme calc
_refine_ls_wR_factor_gt 0.1166
_refine_ls_wR_factor_ref 0.1265
_reflns_Friedel_coverage 0.000
_reflns_number_gt 2057
_reflns_number_total 2616
_reflns_threshold_expression 'I > 2\s(I)'
_cod_data_source_file d4gc06053a3.cif
_cod_data_source_block dbr74
_cod_depositor_comments 'Adding full bibliography for 7249990--7249995.cif.'
_cod_database_code 7249991
_shelx_shelxl_version_number 2018/3
_chemical_oxdiff_formula 'C H N O'
_shelx_space_group_comment
;
The symmetry employed for this shelxl refinement is uniquely defined
by the following loop, which should always be used as a source of
symmetry information in preference to the above space-group names.
They are only intended as comments.
;
_shelx_estimated_absorpt_t_max 0.991
_shelx_estimated_absorpt_t_min 0.982
_reflns_odcompleteness_completeness 99.63
_reflns_odcompleteness_iscentric 1
_reflns_odcompleteness_theta 26.32
_olex2_refinement_description
;
1. Fixed Uiso
 At 1.2 times of:
  All C(H) groups, All C(H,H) groups
2.a Secondary CH2 refined with riding coordinates:
 C11(H11A,H11B)
2.b Aromatic/amide H refined with riding coordinates:
 C8(H8), C5(H5), C17(H17), C13(H13), C2(H2), C15(H15), C16(H16), C4(H4),
 C14(H14), C3(H3)
;
_olex2_submission_special_instructions 'No special instructions were received'
_oxdiff_exptl_absorpt_empirical_details
;
Empirical correction (ABSPACK) includes:
- Absorption correction using spherical harmonics
- Frame scaling
;
_oxdiff_exptl_absorpt_empirical_full_max 1.369
_oxdiff_exptl_absorpt_empirical_full_min 0.561

loop_
_space_group_symop_operation_xyz
'x, y, z'
'-x+1/2, y+1/2, -z+1/2'
'-x, -y, -z'
'x-1/2, -y-1/2, z-1/2'

loop_
_atom_site_label
_atom_site_type_symbol
_atom_site_fract_x
_atom_site_fract_y
_atom_site_fract_z
_atom_site_U_iso_or_equiv
_atom_site_adp_type
_atom_site_occupancy
_atom_site_site_symmetry_order
_atom_site_calc_flag
_atom_site_refinement_flags_posn
_atom_site_refinement_flags_adp
_atom_site_refinement_flags_occupancy
_atom_site_disorder_assembly
_atom_site_disorder_group
O1 O 0.16934(18) 0.63838(10) 0.35408(5) 0.0600(3) Uani 1 1 d . . . . .
O2 O 0.9969(2) 0.38106(11) 0.42134(5) 0.0660(3) Uani 1 1 d . . . . .
C9 C 0.5121(2) 0.61514(12) 0.42373(5) 0.0431(3) Uani 1 1 d . . . . .
C10 C 0.3691(2) 0.58639(13) 0.36642(6) 0.0436(3) Uani 1 1 d . . . . .
C6 C 0.6901(2) 0.42248(13) 0.34327(5) 0.0444(3) Uani 1 1 d . . . . .
C1 C 0.4760(2) 0.49205(13) 0.32574(5) 0.0446(3) Uani 1 1 d . . . . .
C12 C 0.4095(2) 0.85520(13) 0.43366(5) 0.0440(3) Uani 1 1 d . . . . .
C7 C 0.8159(2) 0.44477(13) 0.40296(6) 0.0462(3) Uani 1 1 d . . . . .
C8 C 0.7156(2) 0.54694(13) 0.43966(6) 0.0479(3) Uani 1 1 d . . . . .
H8 H 0.798991 0.565052 0.476107 0.058 Uiso 1 1 calc R . . . .
C11 C 0.4123(3) 0.72019(14) 0.46130(6) 0.0514(4) Uani 1 1 d . . . . .
H11A H 0.511584 0.723186 0.498732 0.062 Uiso 1 1 calc R . . . .
H11B H 0.245020 0.697189 0.469445 0.062 Uiso 1 1 calc R . . . .
C5 C 0.7831(3) 0.33137(14) 0.30543(7) 0.0566(4) Uani 1 1 d . . . . .
H5 H 0.925604 0.284555 0.317147 0.068 Uiso 1 1 calc R . . . .
C17 C 0.2277(3) 0.94312(15) 0.44532(7) 0.0567(4) Uani 1 1 d . . . . .
H17 H 0.105702 0.918110 0.469546 0.068 Uiso 1 1 calc R . . . .
C13 C 0.5870(3) 0.89456(15) 0.39692(7) 0.0557(4) Uani 1 1 d . . . . .
H13 H 0.712073 0.837080 0.388359 0.067 Uiso 1 1 calc R . . . .
C2 C 0.3582(3) 0.47090(16) 0.26966(6) 0.0591(4) Uani 1 1 d . . . . .
H2 H 0.215883 0.517377 0.257480 0.071 Uiso 1 1 calc R . . . .
C15 C 0.3984(3) 1.10543(15) 0.38531(7) 0.0624(4) Uani 1 1 d . . . . .
H15 H 0.394753 1.189063 0.369165 0.075 Uiso 1 1 calc R . . . .
C16 C 0.2225(3) 1.06766(16) 0.42180(8) 0.0644(4) Uani 1 1 d . . . . .
H16 H 0.099446 1.125987 0.430759 0.077 Uiso 1 1 calc R . . . .
C4 C 0.6625(3) 0.31067(17) 0.25020(7) 0.0694(5) Uani 1 1 d . . . . .
H4 H 0.723216 0.248896 0.225022 0.083 Uiso 1 1 calc R . . . .
C14 C 0.5795(3) 1.01922(16) 0.37281(8) 0.0654(4) Uani 1 1 d . . . . .
H14 H 0.698789 1.044405 0.347885 0.078 Uiso 1 1 calc R . . . .
C3 C 0.4536(4) 0.38075(18) 0.23229(7) 0.0713(5) Uani 1 1 d . . . . .
H3 H 0.376025 0.367388 0.194777 0.086 Uiso 1 1 calc R . . . .

loop_
_atom_site_aniso_label
_atom_site_aniso_U_11
_atom_site_aniso_U_22
_atom_site_aniso_U_33
_atom_site_aniso_U_23
_atom_site_aniso_U_13
_atom_site_aniso_U_12
O1 0.0574(6) 0.0553(6) 0.0651(6) 0.0050(5) -0.0100(5) 0.0074(5)
O2 0.0726(7) 0.0608(7) 0.0623(6) 0.0044(5) -0.0091(5) 0.0208(6)
C9 0.0541(7) 0.0388(7) 0.0364(6) 0.0055(5) 0.0026(5) -0.0014(6)
C10 0.0487(7) 0.0374(7) 0.0437(7) 0.0088(5) -0.0016(5) -0.0029(6)
C6 0.0546(8) 0.0377(7) 0.0408(7) 0.0036(5) 0.0043(6) -0.0062(6)
C1 0.0536(7) 0.0394(7) 0.0401(6) 0.0037(5) -0.0012(5) -0.0078(6)
C12 0.0515(7) 0.0424(7) 0.0376(6) -0.0040(5) 0.0005(5) 0.0009(6)
C7 0.0521(7) 0.0404(7) 0.0452(7) 0.0076(6) -0.0010(6) 0.0014(6)
C8 0.0586(8) 0.0463(8) 0.0374(6) 0.0034(6) -0.0054(6) 0.0012(6)
C11 0.0654(8) 0.0487(8) 0.0407(7) 0.0030(6) 0.0078(6) 0.0061(7)
C5 0.0662(9) 0.0491(8) 0.0556(8) -0.0001(7) 0.0115(7) -0.0020(7)
C17 0.0621(9) 0.0527(9) 0.0569(8) -0.0014(7) 0.0155(7) 0.0060(7)
C13 0.0545(8) 0.0496(8) 0.0641(9) 0.0009(7) 0.0125(7) 0.0032(7)
C2 0.0673(9) 0.0598(9) 0.0480(8) -0.0016(7) -0.0093(7) -0.0064(8)
C15 0.0721(10) 0.0412(8) 0.0727(10) 0.0051(7) -0.0024(8) -0.0057(7)
C16 0.0682(10) 0.0489(9) 0.0763(11) -0.0028(8) 0.0073(8) 0.0132(8)
C4 0.0950(13) 0.0617(10) 0.0529(9) -0.0151(8) 0.0151(8) -0.0054(9)
C14 0.0656(10) 0.0550(9) 0.0772(11) 0.0084(8) 0.0162(8) -0.0087(8)
C3 0.0928(12) 0.0740(12) 0.0454(8) -0.0108(8) -0.0046(8) -0.0127(10)

loop_
_atom_type_symbol
_atom_type_description
_atom_type_scat_dispersion_real
_atom_type_scat_dispersion_imag
_atom_type_scat_source
C C 0.0033 0.0016 'International Tables Vol C Tables 4.2.6.8 and 6.1.1.4'
H H 0.0000 0.0000 'International Tables Vol C Tables 4.2.6.8 and 6.1.1.4'
O O 0.0106 0.0060 'International Tables Vol C Tables 4.2.6.8 and 6.1.1.4'

loop_
_geom_angle_atom_site_label_1
_geom_angle_atom_site_label_2
_geom_angle_atom_site_label_3
_geom_angle
_geom_angle_site_symmetry_1
_geom_angle_site_symmetry_3
_geom_angle_publ_flag
C10 C9 C11 116.86(12) . . ?
C8 C9 C10 119.78(12) . . ?
C8 C9 C11 123.36(12) . . ?
O1 C10 C9 120.39(12) . . ?
O1 C10 C1 121.60(12) . . ?
C1 C10 C9 118.01(11) . . ?
C1 C6 C7 119.61(12) . . ?
C5 C6 C1 120.09(12) . . ?
C5 C6 C7 120.30(13) . . ?
C6 C1 C10 120.79(11) . . ?
C6 C1 C2 119.49(13) . . ?
C2 C1 C10 119.71(13) . . ?
C17 C12 C11 119.92(12) . . ?
C17 C12 C13 118.07(13) . . ?
C13 C12 C11 122.00(12) . . ?
O2 C7 C6 121.81(13) . . ?
O2 C7 C8 120.57(12) . . ?
C8 C7 C6 117.62(12) . . ?
C9 C8 C7 123.73(12) . . ?
C9 C8 H8 118.1 . . ?
C7 C8 H8 118.1 . . ?
C9 C11 C12 114.11(10) . . ?
C9 C11 H11A 108.7 . . ?
C9 C11 H11B 108.7 . . ?
C12 C11 H11A 108.7 . . ?
C12 C11 H11B 108.7 . . ?
H11A C11 H11B 107.6 . . ?
C6 C5 H5 120.2 . . ?
C4 C5 C6 119.64(15) . . ?
C4 C5 H5 120.2 . . ?
C12 C17 H17 119.3 . . ?
C12 C17 C16 121.38(13) . . ?
C16 C17 H17 119.3 . . ?
C12 C13 H13 119.8 . . ?
C12 C13 C14 120.37(14) . . ?
C14 C13 H13 119.8 . . ?
C1 C2 H2 120.1 . . ?
C3 C2 C1 119.85(15) . . ?
C3 C2 H2 120.1 . . ?
C16 C15 H15 120.3 . . ?
C14 C15 H15 120.3 . . ?
C14 C15 C16 119.45(14) . . ?
C17 C16 H16 120.0 . . ?
C15 C16 C17 120.07(14) . . ?
C15 C16 H16 120.0 . . ?
C5 C4 H4 119.8 . . ?
C3 C4 C5 120.49(15) . . ?
C3 C4 H4 119.8 . . ?
C13 C14 H14 119.7 . . ?
C15 C14 C13 120.65(14) . . ?
C15 C14 H14 119.7 . . ?
C2 C3 H3 119.8 . . ?
C4 C3 C2 120.42(15) . . ?
C4 C3 H3 119.8 . . ?

loop_
_geom_bond_atom_site_label_1
_geom_bond_atom_site_label_2
_geom_bond_distance
_geom_bond_site_symmetry_2
_geom_bond_publ_flag
O1 C10 1.2197(15) . ?
O2 C7 1.2243(16) . ?
C9 C10 1.4909(18) . ?
C9 C8 1.3313(18) . ?
C9 C11 1.4999(18) . ?
C10 C1 1.4855(18) . ?
C6 C1 1.3933(19) . ?
C6 C7 1.4861(18) . ?
C6 C5 1.3896(19) . ?
C1 C2 1.3957(19) . ?
C12 C11 1.5161(18) . ?
C12 C17 1.3760(19) . ?
C12 C13 1.3842(19) . ?
C7 C8 1.4680(19) . ?
C8 H8 0.9300 . ?
C11 H11A 0.9700 . ?
C11 H11B 0.9700 . ?
C5 H5 0.9300 . ?
C5 C4 1.384(2) . ?
C17 H17 0.9300 . ?
C17 C16 1.380(2) . ?
C13 H13 0.9300 . ?
C13 C14 1.387(2) . ?
C2 H2 0.9300 . ?
C2 C3 1.382(2) . ?
C15 H15 0.9300 . ?
C15 C16 1.369(2) . ?
C15 C14 1.367(2) . ?
C16 H16 0.9300 . ?
C4 H4 0.9300 . ?
C4 C3 1.375(3) . ?
C14 H14 0.9300 . ?
C3 H3 0.9300 . ?
